data_2000524
loop_
_publ_author_name
'Cs\"oregh, I.'

_publ_section_title
;
 Structures and absolute configurations of enantiomers of two local
 anaesthetics: (2<i>S</i>)-1-methyl- and
 (2<i>R</i>)-1-butyl-2',6'-pipecoloxylidide hydrochlorides
;
_journal_issue 10
_journal_name_full 'Acta Crystallographica Section C'
_journal_page_first 1794
_journal_page_last 1798
_journal_paper_doi 10.1107/S0108270192001604
_journal_volume 48
_journal_year 1992
_chemical_formula_moiety 'C18 H29 N2 O1,H1 Cl1'
_chemical_formula_sum 'C18 H30 Cl N2 O'
_chemical_formula_weight 324.89
_symmetry_cell_setting monoclinic
_symmetry_space_group_name_H-M 'P 1 21 1'
_cell_angle_alpha 90
_cell_angle_beta 114.38(6)
_cell_angle_gamma 90
_cell_formula_units_Z 2
_cell_length_a 9.7018(6)
_cell_length_b 10.9221(8)
_cell_length_c 9.9519(7)
_cell_volume 960.5(5)
_diffrn_radiation_type Cu
_diffrn_radiation_wavelength 1.54183
_exptl_absorpt_coefficient_mu 1.68
_exptl_crystal_density_diffrn 1.1234(2)
_exptl_crystal_F_000 352
_cod_data_source_file ka0013.cif
_cod_data_source_block ka0013b
_cod_original_cell_volume 960.5(2)
_cod_original_sg_symbol_H-M 'P 21'
_cod_original_formula_sum 'C18 H30 Cl1 N2 O1'
_cod_database_code 2000524

loop_
_atom_site_label
_atom_site_fract_x
_atom_site_fract_y
_atom_site_fract_z
_atom_site_U_iso_or_equiv
C(7) -.3654(4) -.8538(3) -.9737(4) .0390(10)
O(7) -.4002(3) -.9615(3) -1.0029(3) .0550(10)
N(8) -.2247(3) -.8146(3) -.8901(3) .0450(10)
C(9) -.1005(4) -.8990(4) -.8330(4) .047(2)
C(10) -.0464(4) -.9523(4) -.9291(5) .052(2)
C(11) .0712(4) -1.0372(5) -.8710(5) .061(2)
C(12) .1332(5) -1.0641(4) -.7233(6) .069(2)
C(13) .0818(4) -1.0087(4) -.6289(5) .062(2)
C(14) -.0376(4) -.9244(4) -.6822(4) .053(2)
C(15) -.0998(5) -.8674(5) -.5813(5) .066(2)
C(16) -.1107(5) -.9206(5) -1.0905(5) .064(2)
Cl -.20410(10) -.5426 -.78710(10) .0604(3)
N(1) -.6342(3) -.8039(3) -1.0683(3) .0410(10)
C(1') -.6475(5) -.8292(4) -.9248(4) .056(2)
C(2') -.6440(11) -.7162(6) -.8364(7) .112(4)
C(3') -.6571(8) -.7484(7) -.6953(6) .096(3)
C(4') -.5338(12) -.8214(13) -.5885(8) .190(7)
C(2) -.4817(4) -.7539(3) -1.0455(4) .0410(10)
C(3) -.4747(5) -.7220(5) -1.1931(4) .056(2)
C(4) -.6090(5) -.6442(4) -1.2933(4) .058(2)
C(5) -.7534(5) -.7087(4) -1.3175(5) .061(2)
C(6) -.7650(4) -.7282(4) -1.1713(5) .053(2)
H(1) -.6488 -.8841 -1.1070 0.07(2)
H(1'a) -.5615 -.8834 -.8631 0.07(2)
H(1'b) -.7454 -.8727 -.9479 0.08(2)
H(2'a) -.7303 -.6618 -.8965 0.24(3)
H(2'b) -.5463 -.6721 -.8122 0.23(3)
H(3'a) -.7530 -.7956 -.7216 0.15(3)
H(3'b) -.6631 -.6701 -.6459 0.10(2)
H(4'a) -.5376 -.8376 -.4912 .150(10)
H(4'b) -.4423 -.7712 -.5730 .150(10)
H(4'c) -.5285 -.9010 -.6359 .150(10)
H(2) -.4621 -.6782 -.9838 .08(2)
H(3a) -.4738 -.7998 -1.2456 .09(2)
H(3b) -.3792 -.6755 -1.1723 .08(2)
H(4a) -.6030 -.6314 -1.3902 .07(2)
H(4b) -.6062 -.5631 -1.2456 .08(2)
H(5a) -.8410 -.6580 -1.3837 .07(2)
H(5b) -.7556 -.7899 -1.3648 .08(2)
H(6a) -.8618 -.7716 -1.1896 .08(2)
H(6b) -.7641 -.6489 -1.1248 .050(10)
H(8) -.2064 -.7203 -.8665 .07(2)
H(11) .1105 -1.0786 -.9378 .09(2)
H(12) .2172 -1.1252 -.6837 .08(2)
H(13) .1300 -1.0286 -.5212 .08(2)
H(15a) -.0547 -.8937 -.4756 .150(10)
H(15b) -.2105 -.8864 -.6262 .150(10)
H(15c) -.0849 -.7772 -.5872 .150(10)
H(16a) -.1752 -.8454 -1.1144 .150(10)
H(16b) -.1751 -.9935 -1.1372 .150(10)
H(16c) -.0312 -.9115 -1.1294 .150(10)

loop_
_geom_bond_atom_site_label_1
_geom_bond_atom_site_label_2
_geom_bond_distance
C(7) O(7) 1.225(4)
C(7) N(8) 1.342(4)
N(8) C(9) 1.435(5)
C(9) C(10) 1.394(6)
C(9) C(14) 1.394(5)
C(10) C(11) 1.396(6)
C(10) C(16) 1.504(6)
C(11) C(12) 1.371(7)
C(12) C(13) 1.373(8)
C(13) C(14) 1.402(6)
C(14) C(15) 1.504(7)
N(1) C(1') 1.512(6)
N(1) C(2) 1.503(5)
N(1) C(6) 1.507(4)
C(1') C(2') 1.508(8)
C(2') C(3') 1.503(11)
C(3') C(4') 1.465(12)
C(2) C(3) 1.538(6)
C(2) C(7) 1.520(5)
C(3) C(4) 1.530(6)
C(4) C(5) 1.496(7)
C(5) C(6) 1.519(7)
